data_7018489
loop_
_publ_author_name
'Wan, Da-Wei'
'Gao, Yan-Shan'
'Li, Jun-Fang'
'Shen, Qi'
'Sun, Xiu-Li'
'Tang, Yong'

_publ_section_title
;
 Synthesis, structure, and ethylene polymerization behavior of nickel
 complexes based on benzoylmethylenetri(2-alkoxylphenyl)phosphorane.
;
_journal_issue 15
_journal_name_full 'Dalton transactions (Cambridge, England : 2003)'
_journal_page_first 4552
_journal_page_last 4557
_journal_paper_doi 10.1039/c2dt12052f
_journal_volume 41
_journal_year 2012
_chemical_formula_sum 'C65 H80 Ni O4 P2'
_chemical_formula_weight 1045.94
_chemical_name_systematic
;
?
;
_space_group_IT_number 14
_symmetry_cell_setting monoclinic
_symmetry_space_group_name_Hall '-P 2yn'
_symmetry_space_group_name_H-M 'P 1 21/n 1'
_atom_sites_solution_hydrogens geom
_atom_sites_solution_primary direct
_atom_sites_solution_secondary difmap
_audit_creation_method SHELXL-97
_cell_angle_alpha 90.00
_cell_angle_beta 112.5510(10)
_cell_angle_gamma 90.00
_cell_formula_units_Z 4
_cell_length_a 14.5218(3)
_cell_length_b 23.7365(5)
_cell_length_c 18.5141(4)
_cell_measurement_reflns_used 9891
_cell_measurement_temperature 133(2)
_cell_measurement_theta_max 135.174
_cell_measurement_theta_min 6.365
_cell_volume 5893.8(2)
_computing_cell_refinement 'Bruker SAINT'
_computing_data_collection 'Bruker APEX2'
_computing_data_reduction 'Bruker SAINT'
_computing_molecular_graphics 'Bruker SHELXTL'
_computing_publication_material 'Bruker SHELXTL'
_computing_structure_refinement 'SHELXL-97 (Sheldrick, 2008)'
_computing_structure_solution 'SHELXS-97 (Sheldrick, 2008)'
_diffrn_ambient_temperature 133(2)
_diffrn_measured_fraction_theta_full 0.985
_diffrn_measured_fraction_theta_max 0.985
_diffrn_measurement_device_type 'Bruker APEX-II CCD'
_diffrn_measurement_method '\f and \w scans'
_diffrn_radiation_monochromator graphite
_diffrn_radiation_source 'fine-focus sealed tube'
_diffrn_radiation_type CuK\a
_diffrn_radiation_wavelength 1.54178
_diffrn_reflns_av_R_equivalents 0.0240
_diffrn_reflns_av_sigmaI/netI 0.0198
_diffrn_reflns_limit_h_max 17
_diffrn_reflns_limit_h_min -17
_diffrn_reflns_limit_k_max 28
_diffrn_reflns_limit_k_min -27
_diffrn_reflns_limit_l_max 22
_diffrn_reflns_limit_l_min -22
_diffrn_reflns_number 39123
_diffrn_reflns_theta_full 67.48
_diffrn_reflns_theta_max 67.48
_diffrn_reflns_theta_min 3.19
_exptl_absorpt_coefficient_mu 1.332
_exptl_absorpt_correction_T_max 0.7456
_exptl_absorpt_correction_T_min 0.6454
_exptl_absorpt_correction_type multi-scan
_exptl_absorpt_process_details sadabs
_exptl_crystal_colour colorless
_exptl_crystal_density_diffrn 1.179
_exptl_crystal_density_method 'not measured'
_exptl_crystal_description prismatic
_exptl_crystal_F_000 2240
_exptl_crystal_size_max 0.203
_exptl_crystal_size_mid 0.126
_exptl_crystal_size_min 0.095
_refine_diff_density_max 1.227
_refine_diff_density_min -0.644
_refine_diff_density_rms 0.065
_refine_ls_extinction_method none
_refine_ls_goodness_of_fit_ref 1.026
_refine_ls_hydrogen_treatment constr
_refine_ls_matrix_type full
_refine_ls_number_parameters 624
_refine_ls_number_reflns 10463
_refine_ls_number_restraints 7
_refine_ls_restrained_S_all 1.040
_refine_ls_R_factor_all 0.0569
_refine_ls_R_factor_gt 0.0521
_refine_ls_shift/su_max 0.034
_refine_ls_shift/su_mean 0.002
_refine_ls_structure_factor_coef Fsqd
_refine_ls_weighting_details 'calc w=1/[\s^2^(Fo^2^)+(0.0930P)^2^+6.3348P] where P=(Fo^2^+2Fc^2^)/3'
_refine_ls_weighting_scheme calc
_refine_ls_wR_factor_gt 0.1524
_refine_ls_wR_factor_ref 0.1592
_reflns_number_gt 9376
_reflns_number_total 10463
_reflns_threshold_expression >2sigma(I)
_cod_data_source_file c2dt12052f.txt
_cod_data_source_block cu_dm11125_0m
_cod_depositor_comments
;
The following automatic conversions were performed:

'_symmetry_cell_setting' value 'Monoclinic' changed to 'monoclinic'
according to /home/saulius/struct/CIF-dictionaries/cif_core.dic
dictionary named 'cif_core.dic' version 2.4.1 from 2010-06-29.

Automatic conversion script
Id: cif_fix_values 1715 2011-07-08 13:25:40Z adriana 
;
_cod_original_sg_symbol_H-M P2(1)/n
_cod_database_code 7018489

loop_
_symmetry_equiv_pos_as_xyz
'x, y, z'
'-x+1/2, y+1/2, -z+1/2'
'-x, -y, -z'
'x-1/2, -y-1/2, z-1/2'

loop_
_atom_site_label
_atom_site_type_symbol
_atom_site_fract_x
_atom_site_fract_y
_atom_site_fract_z
_atom_site_U_iso_or_equiv
_atom_site_adp_type
_atom_site_occupancy
_atom_site_symmetry_multiplicity
_atom_site_calc_flag
_atom_site_refinement_flags
Ni1 Ni 0.18485(3) 0.178938(16) 0.13534(2) 0.02491(13) Uani 1 1 d .
O1 O 0.11836(13) 0.21544(7) 0.19265(10) 0.0330(4) Uani 1 1 d .
O2 O 0.37218(12) 0.21727(7) 0.13029(10) 0.0328(4) Uani 1 1 d .
O3 O 0.30240(13) 0.01209(7) 0.16577(10) 0.0351(4) Uani 1 1 d .
O4 O 0.27337(13) 0.03483(7) 0.35772(9) 0.0322(4) Uani 1 1 d .
P1 P 0.21107(4) 0.11022(2) 0.21888(3) 0.02483(15) Uani 1 1 d .
P2 P 0.12421(4) 0.24732(2) 0.04924(3) 0.02466(15) Uani 1 1 d .
C1 C 0.11152(17) 0.19065(10) 0.25379(13) 0.0280(5) Uani 1 1 d .
C2 C 0.14613(18) 0.13744(11) 0.27504(14) 0.0305(5) Uani 1 1 d .
H2 H 0.1365 0.1170 0.3157 0.037 Uiso 1 1 calc R
C3 C 0.06581(18) 0.22634(11) 0.29698(15) 0.0315(5) Uani 1 1 d .
C4 C 0.0610(2) 0.20984(13) 0.36756(18) 0.0472(7) Uani 1 1 d .
H4 H 0.0860 0.1740 0.3889 0.057 Uiso 1 1 calc R
C5 C 0.0202(3) 0.24492(16) 0.4069(2) 0.0644(10) Uani 1 1 d .
H5 H 0.0175 0.2330 0.4551 0.077 Uiso 1 1 calc R
C6 C -0.0165(3) 0.29665(15) 0.3774(2) 0.0608(9) Uani 1 1 d .
H6 H -0.0457 0.3203 0.4042 0.073 Uiso 1 1 calc R
C7 C -0.0107(3) 0.31428(14) 0.3082(2) 0.0522(8) Uani 1 1 d .
H7 H -0.0343 0.3506 0.2881 0.063 Uiso 1 1 calc R
C8 C 0.0293(2) 0.27936(12) 0.26815(17) 0.0400(6) Uani 1 1 d .
H8 H 0.0320 0.2917 0.2202 0.048 Uiso 1 1 calc R
C9 C 0.25281(17) 0.14659(10) 0.07652(13) 0.0266(5) Uani 1 1 d .
C10 C 0.21782(19) 0.10116(11) 0.02516(14) 0.0322(5) Uani 1 1 d .
H10 H 0.1580 0.0829 0.0215 0.039 Uiso 1 1 calc R
C11 C 0.2680(2) 0.08189(12) -0.02072(15) 0.0396(6) Uani 1 1 d .
H11 H 0.2416 0.0515 -0.0560 0.047 Uiso 1 1 calc R
C12 C 0.3564(2) 0.10711(13) -0.01478(16) 0.0416(6) Uani 1 1 d .
H12 H 0.3913 0.0937 -0.0455 0.050 Uiso 1 1 calc R
C13 C 0.3941(2) 0.15200(12) 0.03595(15) 0.0376(6) Uani 1 1 d .
H13 H 0.4552 0.1692 0.0405 0.045 Uiso 1 1 calc R
C14 C 0.34206(18) 0.17167(10) 0.07995(14) 0.0298(5) Uani 1 1 d .
C15 C 0.4562(2) 0.24897(12) 0.13147(17) 0.0394(6) Uani 1 1 d .
H15A H 0.4451 0.2628 0.0783 0.047 Uiso 1 1 calc R
H15B H 0.5168 0.2252 0.1499 0.047 Uiso 1 1 calc R
C16 C 0.4689(2) 0.29837(13) 0.18675(18) 0.0426(6) Uani 1 1 d .
H16A H 0.4827 0.2839 0.2400 0.051 Uiso 1 1 calc R
H16B H 0.4059 0.3201 0.1697 0.051 Uiso 1 1 calc R
C17 C 0.5535(2) 0.33742(14) 0.18925(18) 0.0465(7) Uani 1 1 d .
H17A H 0.5381 0.3532 0.1364 0.056 Uiso 1 1 calc R
H17B H 0.6157 0.3152 0.2036 0.056 Uiso 1 1 calc R
C18 C 0.5710(3) 0.38590(14) 0.24727(19) 0.0510(8) Uani 1 1 d .
H18A H 0.5089 0.4082 0.2329 0.061 Uiso 1 1 calc R
H18B H 0.5866 0.3702 0.3002 0.061 Uiso 1 1 calc R
C19 C 0.6548(3) 0.42436(18) 0.2493(2) 0.0731(11) Uani 1 1 d .
H19A H 0.7175 0.4032 0.2674 0.110 Uiso 1 1 calc R
H19B H 0.6605 0.4557 0.2851 0.110 Uiso 1 1 calc R
H19C H 0.6409 0.4391 0.1967 0.110 Uiso 1 1 calc R
C20 C 0.15455(18) 0.04327(11) 0.17698(13) 0.0307(5) Uani 1 1 d .
C21 C 0.0543(2) 0.03476(13) 0.16304(16) 0.0415(6) Uani 1 1 d .
H21 H 0.0191 0.0622 0.1798 0.050 Uiso 1 1 calc R
C22 C 0.0048(2) -0.01360(15) 0.1247(2) 0.0543(8) Uani 1 1 d .
H22 H -0.0635 -0.0191 0.1157 0.065 Uiso 1 1 calc R
C23 C 0.0548(2) -0.05313(14) 0.09996(19) 0.0529(8) Uani 1 1 d .
H23 H 0.0209 -0.0860 0.0738 0.064 Uiso 1 1 calc R
C24 C 0.1542(2) -0.04570(12) 0.11261(17) 0.0435(7) Uani 1 1 d .
H24 H 0.1884 -0.0733 0.0952 0.052 Uiso 1 1 calc R
C25 C 0.20405(19) 0.00234(11) 0.15086(14) 0.0331(5) Uani 1 1 d .
C26 C 0.3506(2) -0.02268(12) 0.12662(16) 0.0426(6) Uani 1 1 d .
H26A H 0.3121 -0.0221 0.0694 0.051 Uiso 1 1 calc R
H26B H 0.3549 -0.0621 0.1451 0.051 Uiso 1 1 calc R
C27 C 0.4536(2) 0.00087(14) 0.14537(18) 0.0469(7) Uani 1 1 d .
H27A H 0.4479 0.0416 0.1328 0.056 Uiso 1 1 calc R
H27B H 0.4830 -0.0177 0.1113 0.056 Uiso 1 1 calc R
C28 C 0.5241(2) -0.00676(13) 0.23026(17) 0.0430(6) Uani 1 1 d .
H28A H 0.4946 0.0115 0.2645 0.052 Uiso 1 1 calc R
H28B H 0.5308 -0.0475 0.2427 0.052 Uiso 1 1 calc R
C29 C 0.6269(2) 0.01769(16) 0.2482(2) 0.0591(9) Uani 1 1 d .
H29A H 0.6205 0.0587 0.2379 0.071 Uiso 1 1 calc R
H29B H 0.6551 0.0007 0.2124 0.071 Uiso 1 1 calc R
C30 C 0.6989(3) 0.0079(2) 0.3322(2) 0.0730(11) Uani 1 1 d .
H30A H 0.6725 0.0256 0.3681 0.110 Uiso 1 1 calc R
H30B H 0.7638 0.0246 0.3399 0.110 Uiso 1 1 calc R
H30C H 0.7069 -0.0326 0.3426 0.110 Uiso 1 1 calc R
C31 C 0.33685(17) 0.09660(10) 0.28865(13) 0.0257(5) Uani 1 1 d .
C32 C 0.41614(18) 0.12500(10) 0.28106(14) 0.0293(5) Uani 1 1 d .
H32 H 0.4047 0.1480 0.2364 0.035 Uiso 1 1 calc R
C33 C 0.51219(19) 0.12038(11) 0.33769(15) 0.0334(5) Uani 1 1 d .
H33 H 0.5662 0.1394 0.3314 0.040 Uiso 1 1 calc R
C34 C 0.52798(19) 0.08787(11) 0.40313(15) 0.0361(6) Uani 1 1 d .
H34 H 0.5931 0.0854 0.4427 0.043 Uiso 1 1 calc R
C35 C 0.45022(19) 0.05869(11) 0.41192(14) 0.0334(5) Uani 1 1 d .
H35 H 0.4623 0.0362 0.4571 0.040 Uiso 1 1 calc R
C36 C 0.35459(18) 0.06236(10) 0.35463(13) 0.0284(5) Uani 1 1 d .
C37 C 0.2866(2) 0.00238(11) 0.42631(15) 0.0362(6) Uani 1 1 d .
H37A H 0.3027 0.0276 0.4722 0.043 Uiso 1 1 calc R
H37B H 0.3423 -0.0245 0.4368 0.043 Uiso 1 1 calc R
C38 C 0.1909(2) -0.02918(12) 0.41259(17) 0.0425(6) Uani 1 1 d .
H38A H 0.2009 -0.0524 0.4594 0.051 Uiso 1 1 calc R
H38B H 0.1786 -0.0553 0.3682 0.051 Uiso 1 1 calc R
C39 C 0.0976(2) 0.00661(12) 0.39544(17) 0.0431(6) Uani 1 1 d .
H39A H 0.0825 0.0266 0.3452 0.052 Uiso 1 1 calc R
H39B H 0.0408 -0.0187 0.3890 0.052 Uiso 1 1 calc R
C40 C 0.1060(2) 0.04947(13) 0.45783(19) 0.0471(7) Uani 1 1 d .
H40A H 0.1531 0.0794 0.4570 0.057 Uiso 1 1 calc R
H40B H 0.1339 0.0309 0.5097 0.057 Uiso 1 1 calc R
C41 C 0.0059(3) 0.07648(16) 0.4472(3) 0.0669(10) Uani 1 1 d .
H41A H -0.0241 0.0930 0.3948 0.100 Uiso 1 1 calc R
H41B H 0.0165 0.1060 0.4866 0.100 Uiso 1 1 calc R
H41C H -0.0389 0.0477 0.4535 0.100 Uiso 1 1 calc R
C42 C -0.00417(18) 0.23013(10) -0.01376(14) 0.0299(5) Uani 1 1 d .
C43 C -0.0557(2) 0.19254(11) 0.01456(16) 0.0360(6) Uani 1 1 d .
H43 H -0.0233 0.1757 0.0645 0.043 Uiso 1 1 calc R
C44 C -0.1547(2) 0.17962(13) -0.03013(19) 0.0469(7) Uani 1 1 d .
H44 H -0.1897 0.1540 -0.0105 0.056 Uiso 1 1 calc R
C45 C -0.2022(2) 0.20367(13) -0.1025(2) 0.0529(8) Uani 1 1 d .
H45 H -0.2699 0.1947 -0.1329 0.063 Uiso 1 1 calc R
C46 C -0.1514(2) 0.24101(13) -0.13096(19) 0.0550(9) Uani 1 1 d .
H46 H -0.1842 0.2577 -0.1810 0.066 Uiso 1 1 calc R
C47 C -0.0528(2) 0.25435(12) -0.08710(17) 0.0443(7) Uani 1 1 d .
H47 H -0.0183 0.2801 -0.1071 0.053 Uiso 1 1 calc R
C48 C 0.11755(18) 0.31279(10) 0.09898(13) 0.0272(5) Uani 1 1 d .
C49 C 0.0346(2) 0.34792(10) 0.07554(15) 0.0328(5) Uani 1 1 d .
H49 H -0.0233 0.3385 0.0312 0.039 Uiso 1 1 calc R
C50 C 0.0370(2) 0.39688(12) 0.11737(16) 0.0402(6) Uani 1 1 d .
H50 H -0.0201 0.4206 0.1021 0.048 Uiso 1 1 calc R
C51 C 0.1220(2) 0.41141(12) 0.18137(16) 0.0416(6) Uani 1 1 d .
H51 H 0.1239 0.4455 0.2088 0.050 Uiso 1 1 calc R
C52 C 0.2037(2) 0.37634(12) 0.20501(15) 0.0391(6) Uani 1 1 d .
H52 H 0.2620 0.3862 0.2489 0.047 Uiso 1 1 calc R
C53 C 0.2012(2) 0.32654(11) 0.16484(15) 0.0331(5) Uani 1 1 d .
H53 H 0.2569 0.3018 0.1825 0.040 Uiso 1 1 calc R
C54 C 0.18243(18) 0.26861(10) -0.01821(13) 0.0286(5) Uani 1 1 d .
C55 C 0.23399(19) 0.31894(11) -0.00925(15) 0.0323(5) Uani 1 1 d .
H55 H 0.2375 0.3440 0.0318 0.039 Uiso 1 1 calc R
C56 C 0.2806(2) 0.33306(13) -0.05975(18) 0.0425(6) Uani 1 1 d .
H56 H 0.3156 0.3677 -0.0532 0.051 Uiso 1 1 calc R
C57 C 0.2760(2) 0.29693(15) -0.11931(18) 0.0508(8) Uani 1 1 d .
H57 H 0.3072 0.3069 -0.1542 0.061 Uiso 1 1 calc R
C58 C 0.2262(3) 0.24644(14) -0.12818(18) 0.0537(8) Uani 1 1 d .
H58 H 0.2240 0.2213 -0.1687 0.064 Uiso 1 1 calc R
C59 C 0.1792(2) 0.23211(12) -0.07820(15) 0.0424(6) Uani 1 1 d .
H59 H 0.1446 0.1973 -0.0848 0.051 Uiso 1 1 calc R
C60 C 0.7747(12) 0.0841(5) 0.1372(10) 0.315(8) Uiso 1 1 d D
H60A H 0.7297 0.0533 0.1374 0.472 Uiso 1 1 calc R
H60B H 0.8279 0.0875 0.1892 0.472 Uiso 1 1 calc R
H60C H 0.8040 0.0761 0.0986 0.472 Uiso 1 1 calc R
C61 C 0.7158(9) 0.1395(5) 0.1159(7) 0.221(5) Uiso 1 1 d D
H61A H 0.6953 0.1495 0.0600 0.266 Uiso 1 1 calc RD
H61B H 0.6574 0.1399 0.1311 0.266 Uiso 1 1 calc R
C62 C 0.8007(8) 0.1745(4) 0.1686(6) 0.180(4) Uiso 1 1 d D
H62A H 0.8630 0.1686 0.1597 0.216 Uiso 1 1 calc R
H62B H 0.8131 0.1693 0.2247 0.216 Uiso 1 1 calc R
C63 C 0.7503(9) 0.2308(4) 0.1361(7) 0.204(4) Uiso 1 1 d D
H63A H 0.6839 0.2207 0.0967 0.245 Uiso 1 1 calc RD
H63B H 0.7379 0.2487 0.1799 0.245 Uiso 1 1 calc R
C64 C 0.7842(8) 0.2735(5) 0.1027(6) 0.186(4) Uiso 1 1 d D
H64A H 0.8574 0.2726 0.1318 0.224 Uiso 1 1 calc R
H64B H 0.7732 0.2588 0.0500 0.224 Uiso 1 1 calc R
C65 C 0.7632(7) 0.3301(4) 0.0901(6) 0.174(4) Uiso 1 1 d D
H65A H 0.6914 0.3360 0.0744 0.261 Uiso 1 1 calc R
H65B H 0.7840 0.3434 0.0486 0.261 Uiso 1 1 calc R
H65C H 0.7993 0.3510 0.1384 0.261 Uiso 1 1 calc R

loop_
_atom_site_aniso_label
_atom_site_aniso_U_11
_atom_site_aniso_U_22
_atom_site_aniso_U_33
_atom_site_aniso_U_23
_atom_site_aniso_U_13
_atom_site_aniso_U_12
Ni1 0.0283(2) 0.0245(2) 0.0224(2) 0.00506(15) 0.01019(17) 0.00260(15)
O1 0.0436(10) 0.0306(9) 0.0311(9) 0.0096(7) 0.0214(8) 0.0092(7)
O2 0.0320(9) 0.0341(9) 0.0327(9) -0.0009(7) 0.0126(7) -0.0077(7)
O3 0.0372(9) 0.0310(9) 0.0352(9) -0.0048(7) 0.0117(8) 0.0021(7)
O4 0.0371(9) 0.0300(9) 0.0268(8) 0.0089(7) 0.0094(7) 0.0025(7)
P1 0.0274(3) 0.0239(3) 0.0224(3) 0.0046(2) 0.0087(2) 0.0021(2)
P2 0.0296(3) 0.0216(3) 0.0214(3) 0.0028(2) 0.0083(2) 0.0002(2)
C1 0.0271(11) 0.0310(12) 0.0265(11) 0.0047(9) 0.0112(9) 0.0010(9)
C2 0.0346(12) 0.0327(13) 0.0285(12) 0.0081(10) 0.0169(10) 0.0042(10)
C3 0.0302(12) 0.0322(13) 0.0357(13) 0.0028(10) 0.0168(10) -0.0004(10)
C4 0.0668(19) 0.0413(16) 0.0488(16) 0.0112(13) 0.0390(15) 0.0110(14)
C5 0.098(3) 0.062(2) 0.061(2) 0.0140(17) 0.061(2) 0.019(2)
C6 0.083(2) 0.054(2) 0.068(2) 0.0006(17) 0.055(2) 0.0168(18)
C7 0.066(2) 0.0400(16) 0.063(2) 0.0081(14) 0.0392(17) 0.0175(14)
C8 0.0456(15) 0.0384(15) 0.0430(15) 0.0083(12) 0.0248(12) 0.0094(12)
C9 0.0302(11) 0.0260(11) 0.0220(10) 0.0050(9) 0.0083(9) 0.0018(9)
C10 0.0356(13) 0.0324(13) 0.0270(12) 0.0019(10) 0.0103(10) -0.0017(10)
C11 0.0531(16) 0.0368(14) 0.0301(13) -0.0035(11) 0.0174(12) -0.0007(12)
C12 0.0505(16) 0.0459(16) 0.0366(14) 0.0002(12) 0.0258(12) 0.0046(13)
C13 0.0364(13) 0.0439(15) 0.0362(13) 0.0048(12) 0.0182(11) -0.0004(11)
C14 0.0319(12) 0.0317(13) 0.0254(11) 0.0050(10) 0.0106(10) 0.0012(10)
C15 0.0330(13) 0.0408(15) 0.0451(15) 0.0032(12) 0.0159(12) -0.0072(11)
C16 0.0407(15) 0.0410(15) 0.0485(16) -0.0021(13) 0.0195(13) -0.0094(12)
C17 0.0457(16) 0.0487(17) 0.0446(16) 0.0030(13) 0.0168(13) -0.0124(13)
C18 0.0605(19) 0.0436(17) 0.0463(16) 0.0002(13) 0.0178(15) -0.0132(14)
C19 0.080(3) 0.067(2) 0.069(2) -0.0048(19) 0.024(2) -0.033(2)
C20 0.0334(12) 0.0294(12) 0.0250(11) 0.0057(9) 0.0064(10) -0.0017(10)
C21 0.0355(14) 0.0441(16) 0.0412(15) 0.0011(12) 0.0104(12) -0.0055(12)
C22 0.0388(15) 0.0558(19) 0.0591(19) -0.0026(16) 0.0085(14) -0.0157(14)
C23 0.0526(18) 0.0399(16) 0.0525(18) -0.0060(14) 0.0050(14) -0.0145(14)
C24 0.0507(16) 0.0321(14) 0.0388(14) -0.0013(12) 0.0072(12) -0.0019(12)
C25 0.0378(13) 0.0286(12) 0.0270(11) 0.0041(10) 0.0058(10) -0.0010(10)
C26 0.0535(17) 0.0385(15) 0.0357(14) -0.0052(12) 0.0169(12) 0.0084(12)
C27 0.0544(17) 0.0486(17) 0.0448(16) 0.0000(13) 0.0270(14) 0.0090(14)
C28 0.0467(16) 0.0388(15) 0.0466(16) -0.0017(12) 0.0214(13) 0.0060(12)
C29 0.0463(17) 0.064(2) 0.073(2) -0.0019(18) 0.0294(16) 0.0071(16)
C30 0.0456(19) 0.092(3) 0.075(2) -0.017(2) 0.0167(18) 0.0127(19)
C31 0.0300(11) 0.0222(11) 0.0225(10) -0.0019(9) 0.0073(9) 0.0035(9)
C32 0.0348(12) 0.0255(12) 0.0265(11) -0.0013(9) 0.0107(10) 0.0023(10)
C33 0.0332(13) 0.0309(13) 0.0338(13) -0.0043(10) 0.0102(10) -0.0007(10)
C34 0.0342(13) 0.0353(14) 0.0293(12) -0.0031(10) 0.0016(10) 0.0048(11)
C35 0.0404(14) 0.0289(12) 0.0248(11) 0.0023(10) 0.0057(10) 0.0057(10)
C36 0.0356(12) 0.0228(11) 0.0253(11) 0.0003(9) 0.0100(10) 0.0044(9)
C37 0.0474(15) 0.0321(13) 0.0306(12) 0.0117(10) 0.0167(11) 0.0098(11)
C38 0.0581(17) 0.0320(14) 0.0445(15) 0.0078(12) 0.0277(14) 0.0040(12)
C39 0.0446(15) 0.0406(15) 0.0458(15) 0.0085(12) 0.0191(13) -0.0029(12)
C40 0.0486(16) 0.0428(16) 0.0551(17) 0.0070(14) 0.0255(14) 0.0036(13)
C41 0.060(2) 0.056(2) 0.097(3) 0.006(2) 0.044(2) 0.0089(17)
C42 0.0337(12) 0.0217(11) 0.0295(12) -0.0027(9) 0.0067(10) 0.0025(9)
C43 0.0372(13) 0.0344(13) 0.0359(13) -0.0047(11) 0.0135(11) -0.0037(11)
C44 0.0401(15) 0.0456(17) 0.0559(18) -0.0146(14) 0.0195(14) -0.0104(12)
C45 0.0348(14) 0.0437(17) 0.063(2) -0.0182(15) -0.0001(14) 0.0008(13)
C46 0.0504(18) 0.0404(16) 0.0477(17) 0.0006(14) -0.0107(14) 0.0028(14)
C47 0.0466(16) 0.0327(14) 0.0386(15) 0.0065(11) -0.0003(12) -0.0025(12)
C48 0.0357(12) 0.0240(11) 0.0239(11) 0.0020(9) 0.0138(10) -0.0024(9)
C49 0.0417(14) 0.0268(12) 0.0290(12) 0.0038(10) 0.0125(10) 0.0021(10)
C50 0.0553(17) 0.0303(13) 0.0383(14) 0.0064(11) 0.0216(13) 0.0098(12)
C51 0.0679(19) 0.0288(13) 0.0344(13) -0.0039(11) 0.0267(13) -0.0047(13)
C52 0.0483(15) 0.0393(15) 0.0302(13) -0.0080(11) 0.0155(12) -0.0124(12)
C53 0.0369(13) 0.0337(13) 0.0293(12) -0.0005(10) 0.0134(10) -0.0037(10)
C54 0.0332(12) 0.0276(12) 0.0242(11) 0.0068(9) 0.0100(9) 0.0046(10)
C55 0.0328(12) 0.0327(13) 0.0330(13) 0.0037(10) 0.0143(10) 0.0006(10)
C56 0.0413(15) 0.0433(16) 0.0477(16) 0.0077(13) 0.0223(13) -0.0019(12)
C57 0.0605(19) 0.0582(19) 0.0469(17) 0.0114(15) 0.0354(15) 0.0049(15)
C58 0.086(2) 0.0481(18) 0.0386(15) 0.0017(13) 0.0362(16) 0.0048(16)
C59 0.0661(19) 0.0343(14) 0.0306(13) 0.0012(11) 0.0229(13) -0.0029(13)

loop_
_atom_type_symbol
_atom_type_description
_atom_type_scat_dispersion_real
_atom_type_scat_dispersion_imag
_atom_type_scat_source
C C 0.0181 0.0091 'International Tables Vol C Tables 4.2.6.8 and 6.1.1.4'
H H 0.0000 0.0000 'International Tables Vol C Tables 4.2.6.8 and 6.1.1.4'
O O 0.0492 0.0322 'International Tables Vol C Tables 4.2.6.8 and 6.1.1.4'
P P 0.2955 0.4335 'International Tables Vol C Tables 4.2.6.8 and 6.1.1.4'
Ni Ni -3.0029 0.5091 'International Tables Vol C Tables 4.2.6.8 and 6.1.1.4'

loop_
_geom_angle_atom_site_label_1
_geom_angle_atom_site_label_2
_geom_angle_atom_site_label_3
_geom_angle
C9 Ni1 O1 176.77(9)
C9 Ni1 P1 96.72(7)
O1 Ni1 P1 86.15(5)
C9 Ni1 P2 91.97(7)
O1 Ni1 P2 85.43(5)
P1 Ni1 P2 167.36(3)
C1 O1 Ni1 120.05(15)
C14 O2 C15 118.0(2)
C25 O3 C26 118.2(2)
C36 O4 C37 117.93(19)
C2 P1 C31 105.30(11)
C2 P1 C20 108.30(12)
C31 P1 C20 108.29(11)
C2 P1 Ni1 98.98(8)
C31 P1 Ni1 119.50(8)
C20 P1 Ni1 115.07(8)
C42 P2 C48 105.88(11)
C42 P2 C54 104.58(11)
C48 P2 C54 103.70(11)
C42 P2 Ni1 108.89(8)
C48 P2 Ni1 110.17(8)
C54 P2 Ni1 122.39(8)
O1 C1 C2 121.6(2)
O1 C1 C3 113.9(2)
C2 C1 C3 124.5(2)
C1 C2 P1 112.93(18)
C1 C2 H2 123.5
P1 C2 H2 123.5
C8 C3 C4 117.8(2)
C8 C3 C1 119.5(2)
C4 C3 C1 122.6(2)
C5 C4 C3 120.8(3)
C5 C4 H4 119.6
C3 C4 H4 119.6
C6 C5 C4 120.7(3)
C6 C5 H5 119.6
C4 C5 H5 119.6
C5 C6 C7 119.4(3)
C5 C6 H6 120.3
C7 C6 H6 120.3
C6 C7 C8 120.3(3)
C6 C7 H7 119.8
C8 C7 H7 119.8
C7 C8 C3 120.9(3)
C7 C8 H8 119.5
C3 C8 H8 119.5
C10 C9 C14 116.5(2)
C10 C9 Ni1 124.83(18)
C14 C9 Ni1 118.56(18)
C11 C10 C9 122.0(2)
C11 C10 H10 119.0
C9 C10 H10 119.0
C12 C11 C10 119.8(3)
C12 C11 H11 120.1
C10 C11 H11 120.1
C11 C12 C13 120.0(2)
C11 C12 H12 120.0
C13 C12 H12 120.0
C12 C13 C14 119.6(2)
C12 C13 H13 120.2
C14 C13 H13 120.2
O2 C14 C13 123.7(2)
O2 C14 C9 114.1(2)
C13 C14 C9 122.1(2)
O2 C15 C16 107.4(2)
O2 C15 H15A 110.2
C16 C15 H15A 110.2
O2 C15 H15B 110.2
C16 C15 H15B 110.2
H15A C15 H15B 108.5
C15 C16 C17 112.1(2)
C15 C16 H16A 109.2
C17 C16 H16A 109.2
C15 C16 H16B 109.2
C17 C16 H16B 109.2
H16A C16 H16B 107.9
C16 C17 C18 113.2(3)
C16 C17 H17A 108.9
C18 C17 H17A 108.9
C16 C17 H17B 108.9
C18 C17 H17B 108.9
H17A C17 H17B 107.8
C19 C18 C17 112.8(3)
C19 C18 H18A 109.0
C17 C18 H18A 109.0
C19 C18 H18B 109.0
C17 C18 H18B 109.0
H18A C18 H18B 107.8
C18 C19 H19A 109.5
C18 C19 H19B 109.5
H19A C19 H19B 109.5
C18 C19 H19C 109.5
H19A C19 H19C 109.5
H19B C19 H19C 109.5
C21 C20 C25 118.3(2)
C21 C20 P1 118.3(2)
C25 C20 P1 123.07(19)
C20 C21 C22 120.7(3)
C20 C21 H21 119.6
C22 C21 H21 119.6
C23 C22 C21 119.9(3)
C23 C22 H22 120.0
C21 C22 H22 120.0
C22 C23 C24 120.6(3)
C22 C23 H23 119.7
C24 C23 H23 119.7
C23 C24 C25 119.8(3)
C23 C24 H24 120.1
C25 C24 H24 120.1
O3 C25 C24 122.8(2)
O3 C25 C20 116.6(2)
C24 C25 C20 120.6(3)
O3 C26 C27 107.6(2)
O3 C26 H26A 110.2
C27 C26 H26A 110.2
O3 C26 H26B 110.2
C27 C26 H26B 110.2
H26A C26 H26B 108.5
C26 C27 C28 114.1(3)
C26 C27 H27A 108.7
C28 C27 H27A 108.7
C26 C27 H27B 108.7
C28 C27 H27B 108.7
H27A C27 H27B 107.6
C29 C28 C27 113.4(3)
C29 C28 H28A 108.9
C27 C28 H28A 108.9
C29 C28 H28B 108.9
C27 C28 H28B 108.9
H28A C28 H28B 107.7
C28 C29 C30 113.5(3)
C28 C29 H29A 108.8
C30 C29 H29A 108.8
C28 C29 H29B 108.9
C30 C29 H29B 108.9
H29A C29 H29B 107.7
C29 C30 H30A 109.5
C29 C30 H30B 109.5
H30A C30 H30B 109.5
C29 C30 H30C 109.4
H30A C30 H30C 109.5
H30B C30 H30C 109.5
C32 C31 C36 119.1(2)
C32 C31 P1 119.26(18)
C36 C31 P1 121.32(18)
C31 C32 C33 121.1(2)
C31 C32 H32 119.4
C33 C32 H32 119.4
C34 C33 C32 119.1(2)
C34 C33 H33 120.4
C32 C33 H33 120.4
C33 C34 C35 120.9(2)
C33 C34 H34 119.5
C35 C34 H34 119.5
C34 C35 C36 120.0(2)
C34 C35 H35 120.0
C36 C35 H35 120.0
O4 C36 C35 124.3(2)
O4 C36 C31 116.0(2)
C35 C36 C31 119.7(2)
O4 C37 C38 108.3(2)
O4 C37 H37A 110.0
C38 C37 H37A 110.0
O4 C37 H37B 110.0
C38 C37 H37B 110.0
H37A C37 H37B 108.4
C37 C38 C39 116.4(2)
C37 C38 H38A 108.2
C39 C38 H38A 108.2
C37 C38 H38B 108.2
C39 C38 H38B 108.2
H38A C38 H38B 107.3
C40 C39 C38 114.3(3)
C40 C39 H39A 108.7
C38 C39 H39A 108.7
C40 C39 H39B 108.7
C38 C39 H39B 108.7
H39A C39 H39B 107.6
C39 C40 C41 112.9(3)
C39 C40 H40A 109.0
C41 C40 H40A 109.0
C39 C40 H40B 109.0
C41 C40 H40B 109.0
H40A C40 H40B 107.8
C40 C41 H41A 109.5
C40 C41 H41B 109.5
H41A C41 H41B 109.5
C40 C41 H41C 109.5
H41A C41 H41C 109.5
H41B C41 H41C 109.5
C43 C42 C47 119.2(2)
C43 C42 P2 117.90(19)
C47 C42 P2 122.9(2)
C42 C43 C44 120.0(3)
C42 C43 H43 120.0
C44 C43 H43 120.0
C45 C44 C43 120.4(3)
C45 C44 H44 119.8
C43 C44 H44 119.8
C44 C45 C46 119.8(3)
C44 C45 H45 120.1
C46 C45 H45 120.1
C45 C46 C47 120.5(3)
C45 C46 H46 119.8
C47 C46 H46 119.8
C46 C47 C42 120.1(3)
C46 C47 H47 120.0
C42 C47 H47 120.0
C49 C48 C53 119.6(2)
C49 C48 P2 124.02(19)
C53 C48 P2 116.38(19)
C50 C49 C48 119.6(2)
C50 C49 H49 120.2
C48 C49 H49 120.2
C51 C50 C49 120.5(3)
C51 C50 H50 119.8
C49 C50 H50 119.8
C52 C51 C50 119.9(3)
C52 C51 H51 120.1
C50 C51 H51 120.1
C51 C52 C53 120.1(3)
C51 C52 H52 119.9
C53 C52 H52 119.9
C52 C53 C48 120.3(3)
C52 C53 H53 119.9
C48 C53 H53 119.9
C55 C54 C59 118.8(2)
C55 C54 P2 121.80(19)
C59 C54 P2 119.3(2)
C54 C55 C56 120.5(3)
C54 C55 H55 119.7
C56 C55 H55 119.7
C57 C56 C55 120.1(3)
C57 C56 H56 119.9
C55 C56 H56 119.9
C58 C57 C56 119.9(3)
C58 C57 H57 120.0
C56 C57 H57 120.0
C57 C58 C59 120.3(3)
C57 C58 H58 119.9
C59 C58 H58 119.9
C58 C59 C54 120.3(3)
C58 C59 H59 119.9
C54 C59 H59 119.9
C61 C60 H60A 109.4
C61 C60 H60B 109.6
H60A C60 H60B 109.2
C61 C60 H60C 110.2
H60A C60 H60C 109.2
H60B C60 H60C 109.2
C62 C61 C60 94.0(9)
C62 C61 H61A 112.9
C60 C61 H61A 112.6
C62 C61 H61B 112.9
C60 C61 H61B 113.3
H61A C61 H61B 110.3
C61 C62 C63 94.5(8)
C61 C62 H62A 112.8
C63 C62 H62A 112.7
C61 C62 H62B 112.8
C63 C62 H62B 113.0
H62A C62 H62B 110.2
C64 C63 C62 128.4(11)
C64 C63 H63A 105.3
C62 C63 H63A 105.3
C64 C63 H63B 105.2
C62 C63 H63B 105.0
H63A C63 H63B 105.9
C65 C64 C63 134.5(11)
C65 C64 H64A 103.6
C63 C64 H64A 103.7
C65 C64 H64B 103.6
C63 C64 H64B 103.5
H64A C64 H64B 105.3
C64 C65 H65A 109.5
C64 C65 H65B 109.4
H65A C65 H65B 109.5
C64 C65 H65C 109.5
H65A C65 H65C 109.5
H65B C65 H65C 109.5

loop_
_geom_bond_atom_site_label_1
_geom_bond_atom_site_label_2
_geom_bond_distance
Ni1 C9 1.890(2)
Ni1 O1 1.8959(17)
Ni1 P1 2.1785(7)
Ni1 P2 2.2078(7)
O1 C1 1.313(3)
O2 C14 1.385(3)
O2 C15 1.427(3)
O3 C25 1.366(3)
O3 C26 1.444(3)
O4 C36 1.369(3)
O4 C37 1.434(3)
P1 C2 1.772(2)
P1 C31 1.817(2)
P1 C20 1.820(3)
P2 C42 1.826(2)
P2 C48 1.828(2)
P2 C54 1.828(2)
C1 C2 1.360(3)
C1 C3 1.485(3)
C2 H2 0.9500
C3 C8 1.390(4)
C3 C4 1.392(4)
C4 C5 1.381(4)
C4 H4 0.9500
C5 C6 1.366(5)
C5 H5 0.9500
C6 C7 1.380(5)
C6 H6 0.9500
C7 C8 1.381(4)
C7 H7 0.9500
C8 H8 0.9500
C9 C10 1.398(4)
C9 C14 1.405(3)
C10 C11 1.392(4)
C10 H10 0.9500
C11 C12 1.382(4)
C11 H11 0.9500
C12 C13 1.387(4)
C12 H12 0.9500
C13 C14 1.388(4)
C13 H13 0.9500
C15 C16 1.520(4)
C15 H15A 0.9900
C15 H15B 0.9900
C16 C17 1.526(4)
C16 H16A 0.9900
C16 H16B 0.9900
C17 C18 1.528(4)
C17 H17A 0.9900
C17 H17B 0.9900
C18 C19 1.510(5)
C18 H18A 0.9900
C18 H18B 0.9900
C19 H19A 0.9800
C19 H19B 0.9800
C19 H19C 0.9800
C20 C21 1.393(4)
C20 C25 1.400(4)
C21 C22 1.395(4)
C21 H21 0.9500
C22 C23 1.369(5)
C22 H22 0.9500
C23 C24 1.381(5)
C23 H23 0.9500
C24 C25 1.390(4)
C24 H24 0.9500
C26 C27 1.507(4)
C26 H26A 0.9900
C26 H26B 0.9900
C27 C28 1.522(4)
C27 H27A 0.9900
C27 H27B 0.9900
C28 C29 1.514(4)
C28 H28A 0.9900
C28 H28B 0.9900
C29 C30 1.523(5)
C29 H29A 0.9900
C29 H29B 0.9900
C30 H30A 0.9800
C30 H30B 0.9800
C30 H30C 0.9800
C31 C32 1.387(3)
C31 C36 1.406(3)
C32 C33 1.391(3)
C32 H32 0.9500
C33 C34 1.379(4)
C33 H33 0.9500
C34 C35 1.386(4)
C34 H34 0.9500
C35 C36 1.390(3)
C35 H35 0.9500
C37 C38 1.512(4)
C37 H37A 0.9900
C37 H37B 0.9900
C38 C39 1.526(4)
C38 H38A 0.9900
C38 H38B 0.9900
C39 C40 1.509(4)
C39 H39A 0.9900
C39 H39B 0.9900
C40 C41 1.532(4)
C40 H40A 0.9900
C40 H40B 0.9900
C41 H41A 0.9800
C41 H41B 0.9800
C41 H41C 0.9800
C42 C43 1.390(4)
C42 C47 1.392(4)
C43 C44 1.390(4)
C43 H43 0.9500
C44 C45 1.374(5)
C44 H44 0.9500
C45 C46 1.381(5)
C45 H45 0.9500
C46 C47 1.384(4)
C46 H46 0.9500
C47 H47 0.9500
C48 C49 1.391(4)
C48 C53 1.390(4)
C49 C50 1.390(4)
C49 H49 0.9500
C50 C51 1.388(4)
C50 H50 0.9500
C51 C52 1.376(4)
C51 H51 0.9500
C52 C53 1.389(4)
C52 H52 0.9500
C53 H53 0.9500
C54 C55 1.386(4)
C54 C59 1.395(4)
C55 C56 1.389(4)
C55 H55 0.9500
C56 C57 1.378(5)
C56 H56 0.9500
C57 C58 1.377(5)
C57 H57 0.9500
C58 C59 1.387(4)
C58 H58 0.9500
C59 H59 0.9500
C60 C61 1.535(13)
C60 H60A 0.9827
C60 H60B 0.9827
C60 H60C 0.9828
C61 C62 1.498(11)
C61 H61A 0.9900
C61 H61B 0.9900
C62 C63 1.531(11)
C62 H62A 0.9900
C62 H62B 0.9900
C63 C64 1.373(11)
C63 H63A 0.9900
C63 H63B 0.9900
C64 C65 1.377(10)
C64 H64A 0.9900
C64 H64B 0.9900
C65 H65A 0.9800
C65 H65B 0.9800
C65 H65C 0.9800

loop_
_geom_torsion_atom_site_label_1
_geom_torsion_atom_site_label_2
_geom_torsion_atom_site_label_3
_geom_torsion_atom_site_label_4
_geom_torsion
C9 Ni1 O1 C1 -152.8(15)
P1 Ni1 O1 C1 -0.14(17)
P2 Ni1 O1 C1 170.43(18)
C9 Ni1 P1 C2 -178.74(11)
O1 Ni1 P1 C2 2.76(10)
P2 Ni1 P1 C2 -45.55(16)
C9 Ni1 P1 C31 67.91(11)
O1 Ni1 P1 C31 -110.60(10)
P2 Ni1 P1 C31 -158.90(14)
C9 Ni1 P1 C20 -63.60(12)
O1 Ni1 P1 C20 117.89(11)
P2 Ni1 P1 C20 69.59(17)
C9 Ni1 P2 C42 99.79(11)
O1 Ni1 P2 C42 -82.15(10)
P1 Ni1 P2 C42 -33.78(16)
C9 Ni1 P2 C48 -144.51(11)
O1 Ni1 P2 C48 33.56(10)
P1 Ni1 P2 C48 81.92(16)
C9 Ni1 P2 C54 -22.37(12)
O1 Ni1 P2 C54 155.69(11)
P1 Ni1 P2 C54 -155.94(15)
Ni1 O1 C1 C2 -3.9(3)
Ni1 O1 C1 C3 174.67(15)
O1 C1 C2 P1 6.4(3)
C3 C1 C2 P1 -172.00(19)
C31 P1 C2 C1 118.75(19)
C20 P1 C2 C1 -125.58(19)
Ni1 P1 C2 C1 -5.3(2)
O1 C1 C3 C8 4.1(3)
C2 C1 C3 C8 -177.4(3)
O1 C1 C3 C4 -173.5(3)
C2 C1 C3 C4 5.0(4)
C8 C3 C4 C5 0.7(5)
C1 C3 C4 C5 178.3(3)
C3 C4 C5 C6 0.1(6)
C4 C5 C6 C7 -1.3(7)
C5 C6 C7 C8 1.8(6)
C6 C7 C8 C3 -1.0(5)
C4 C3 C8 C7 -0.2(4)
C1 C3 C8 C7 -177.9(3)
O1 Ni1 C9 C10 -134.8(15)
P1 Ni1 C9 C10 72.7(2)
P2 Ni1 C9 C10 -98.1(2)
O1 Ni1 C9 C14 40.9(17)
P1 Ni1 C9 C14 -111.66(17)
P2 Ni1 C9 C14 77.53(18)
C14 C9 C10 C11 -0.5(4)
Ni1 C9 C10 C11 175.26(19)
C9 C10 C11 C12 1.5(4)
C10 C11 C12 C13 -0.9(4)
C11 C12 C13 C14 -0.6(4)
C15 O2 C14 C13 6.1(3)
C15 O2 C14 C9 -173.6(2)
C12 C13 C14 O2 -177.9(2)
C12 C13 C14 C9 1.7(4)
C10 C9 C14 O2 178.6(2)
Ni1 C9 C14 O2 2.5(3)
C10 C9 C14 C13 -1.1(3)
Ni1 C9 C14 C13 -177.14(19)
C14 O2 C15 C16 176.2(2)
O2 C15 C16 C17 -176.8(2)
C15 C16 C17 C18 -177.3(3)
C16 C17 C18 C19 -180.0(3)
C2 P1 C20 C21 27.5(2)
C31 P1 C20 C21 141.2(2)
Ni1 P1 C20 C21 -82.1(2)
C2 P1 C20 C25 -159.1(2)
C31 P1 C20 C25 -45.4(2)
Ni1 P1 C20 C25 91.2(2)
C25 C20 C21 C22 0.6(4)
P1 C20 C21 C22 174.2(2)
C20 C21 C22 C23 -0.3(5)
C21 C22 C23 C24 0.0(5)
C22 C23 C24 C25 0.1(5)
C26 O3 C25 C24 13.0(4)
C26 O3 C25 C20 -167.7(2)
C23 C24 C25 O3 179.5(3)
C23 C24 C25 C20 0.2(4)
C21 C20 C25 O3 -179.8(2)
P1 C20 C25 O3 6.8(3)
C21 C20 C25 C24 -0.5(4)
P1 C20 C25 C24 -173.9(2)
C25 O3 C26 C27 173.4(2)
O3 C26 C27 C28 69.1(3)
C26 C27 C28 C29 -179.4(3)
C27 C28 C29 C30 -177.5(3)
C2 P1 C31 C32 -118.6(2)
C20 P1 C31 C32 125.76(19)
Ni1 P1 C31 C32 -8.7(2)
C2 P1 C31 C36 54.8(2)
C20 P1 C31 C36 -60.9(2)
Ni1 P1 C31 C36 164.74(16)
C36 C31 C32 C33 -0.4(3)
P1 C31 C32 C33 173.14(18)
C31 C32 C33 C34 -1.4(4)
C32 C33 C34 C35 1.8(4)
C33 C34 C35 C36 -0.6(4)
C37 O4 C36 C35 3.3(3)
C37 O4 C36 C31 -176.0(2)
C34 C35 C36 O4 179.4(2)
C34 C35 C36 C31 -1.2(4)
C32 C31 C36 O4 -178.9(2)
P1 C31 C36 O4 7.7(3)
C32 C31 C36 C35 1.7(3)
P1 C31 C36 C35 -171.70(18)
C36 O4 C37 C38 -173.6(2)
O4 C37 C38 C39 -59.6(3)
C37 C38 C39 C40 -57.0(3)
C38 C39 C40 C41 -168.7(3)
C48 P2 C42 C43 -95.9(2)
C54 P2 C42 C43 154.9(2)
Ni1 P2 C42 C43 22.5(2)
C48 P2 C42 C47 81.9(2)
C54 P2 C42 C47 -27.2(3)
Ni1 P2 C42 C47 -159.6(2)
C47 C42 C43 C44 -0.1(4)
P2 C42 C43 C44 177.8(2)
C42 C43 C44 C45 0.2(4)
C43 C44 C45 C46 -0.1(5)
C44 C45 C46 C47 0.0(5)
C45 C46 C47 C42 0.0(5)
C43 C42 C47 C46 0.1(4)
P2 C42 C47 C46 -177.8(2)
C42 P2 C48 C49 -15.5(2)
C54 P2 C48 C49 94.3(2)
Ni1 P2 C48 C49 -133.06(19)
C42 P2 C48 C53 163.38(19)
C54 P2 C48 C53 -86.8(2)
Ni1 P2 C48 C53 45.8(2)
C53 C48 C49 C50 1.2(4)
P2 C48 C49 C50 179.98(19)
C48 C49 C50 C51 1.2(4)
C49 C50 C51 C52 -1.9(4)
C50 C51 C52 C53 0.1(4)
C51 C52 C53 C48 2.2(4)
C49 C48 C53 C52 -2.9(4)
P2 C48 C53 C52 178.2(2)
C42 P2 C54 C55 128.2(2)
C48 P2 C54 C55 17.5(2)
Ni1 P2 C54 C55 -107.6(2)
C42 P2 C54 C59 -54.9(2)
C48 P2 C54 C59 -165.7(2)
Ni1 P2 C54 C59 69.2(2)
C59 C54 C55 C56 0.8(4)
P2 C54 C55 C56 177.6(2)
C54 C55 C56 C57 -0.1(4)
C55 C56 C57 C58 -0.8(5)
C56 C57 C58 C59 1.0(5)
C57 C58 C59 C54 -0.4(5)
C55 C54 C59 C58 -0.5(4)
P2 C54 C59 C58 -177.5(2)
C60 C61 C62 C63 169.5(10)
C61 C62 C63 C64 -122.0(13)
C62 C63 C64 C65 -159.5(12)
